data_1533475
loop_
_publ_author_name
'Antoine, O.'
'Hatchwell, C.'
'McEvoy, A.J.'
'Mather, G.C.'

_publ_section_title
;
 Structure and conductivity of a Yb-doped (Sr Ce O3) - (Ba Zr O3) solid
 solution
;
_journal_name_full 'Electrochemical Society Proceedings'
_journal_page_first 379
_journal_page_last 387
_journal_volume 7
_journal_year 2003
_chemical_formula_sum 'Ba0.5 Ce0.475 O2.975 Sr0.5 Yb0.05 Zr0.475'
_chemical_name_systematic '(Ba0.5 Sr0.5) ((Ce0.475 Zr0.475 Yb0.05) O2.975)'
_space_group_IT_number 62
_symmetry_space_group_name_Hall '-P 2ac 2n'
_symmetry_space_group_name_H-M 'P n m a'
_cell_angle_alpha 90
_cell_angle_beta 90
_cell_angle_gamma 90
_cell_formula_units_Z 4
_cell_length_a 6.0415
_cell_length_b 8.6032
_cell_length_c 6.0748
_cell_volume 315.745
_citation_journal_id_ASTM PESODO
_cod_data_source_file Antoine_PESODO_2003_1964.cif
_cod_data_source_block Ba0.5Ce0.475O2.975Sr0.5Yb0.05Zr0.475
_cod_original_cell_volume 315.7452
_cod_database_code 1533475

loop_
_symmetry_equiv_pos_as_xyz
x,y,z
-x+1/2,-y,z+1/2
x+1/2,-y+1/2,-z+1/2
-x,y+1/2,-z
-x,-y,-z
x-1/2,y,-z-1/2
-x-1/2,y-1/2,z-1/2
x,-y-1/2,z

loop_
_atom_site_label
_atom_site_type_symbol
_atom_site_fract_x
_atom_site_fract_y
_atom_site_fract_z
_atom_site_occupancy
_atom_site_U_iso_or_equiv
Yb1 Yb+3 0 0 0.5 0.05 0.0
Ba1 Ba+2 0.0125 0.25 -0.004 0.5 0.0
O1 O-2 0.016 0.25 0.601 0.992 0.0
Sr1 Sr+2 0.0125 0.25 -0.004 0.5 0.0
Zr1 Zr+4 0 0 0.5 0.475 0.0
Ce1 Ce+4 0 0 0.5 0.475 0.0
O2 O-2 0.311 -0.076 0.69 0.992 0.0
